data_7206402
loop_
_publ_author_name
'Ferreira, Fabio Furlan'
'Trindade, Antonio Carlos'
'Antonio, Selma Gutierrez'
'de Oliveira Paiva-Santos, Carlos'

_publ_section_title
;
 Crystal structure of propylthiouracil determined using high-resolution
 synchrotron X-ray powder diffraction
;
_journal_issue 17
_journal_name_full CrystEngComm
_journal_page_first 5474
_journal_paper_doi 10.1039/c1ce05362k
_journal_volume 13
_journal_year 2011
_chemical_formula_analytical 'C7 H10 N2 O S'
_chemical_formula_moiety 'C7 H10 N2 O S'
_chemical_formula_sum 'C7 H10 N2 O S'
_chemical_formula_weight 170.233
_chemical_melting_point 491
_chemical_name_common Propylthiouracil
_chemical_name_systematic
;
6-propyl-2-thiouracil
;
_space_group_IT_number 61
_symmetry_cell_setting orthorhombic
_symmetry_Int_Tables_number 61
_symmetry_space_group_name_Hall '-P 2bc 2ac'
_symmetry_space_group_name_H-M 'P c a b'
_audit_creation_method 'TOPAS ACADEMIC 4.1 + PLATON'
_audit_update_record
;
2011-01-08 # Formatted by publCIF
;
_cell_angle_alpha 90
_cell_angle_beta 90
_cell_angle_gamma 90
_cell_formula_units_Z 16
_cell_length_a 28.67338(23)
_cell_length_b 11.152871(61)
_cell_length_c 10.668212(55)
_cell_measurement_temperature 298(2)
_cell_volume 3411.59(4)
_computing_cell_refinement 'Topas Academic v. 4.1'
_computing_data_collection SPEC
_computing_data_reduction SPECReaderCLX.exe
_computing_molecular_graphics 'Diamond V. 3.2'
_computing_publication_material 'TOPAS ACADEMIC 4.1'
_computing_structure_refinement 'TOPAS ACADEMIC 4.1'
_computing_structure_solution DASH
_diffrn_measurement_device_type 'Huber 4+2 diffractometer'
_diffrn_radiation_monochromator Si-111
_diffrn_radiation_polarisn_ratio 95
_diffrn_radiation_source synchrotron
_diffrn_radiation_type synchrotron
_diffrn_radiation_wavelength 1.23982
_exptl_absorpt_coefficient_mu 1.567
_exptl_absorpt_process_details
;
TOPAS:
capillary_diameter_mm 0.68
capillary_u_cm_inv !absc 15.67 '(in 1_on_cm)
capillary_parallel_beam
;
_exptl_crystal_density_diffrn 1.3258
_exptl_crystal_F_000 1440
_pd_calc_method 'Rietveld Refinement'
_pd_char_colour white
_pd_char_particle_morphology powder
_pd_meas_number_of_points 5893
_pd_meas_scan_method step
_pd_proc_2theta_range_inc 0.005
_pd_proc_2theta_range_max 37.465
_pd_proc_2theta_range_min 8
_pd_proc_ls_background_function Chebyschev
_pd_proc_ls_pref_orient_corr '8-term Spherical harmonics'
_pd_proc_ls_profile_function 'Double-Voigt approach'
_pd_proc_ls_prof_R_factor 0.06881
_pd_proc_ls_prof_wR_expected 0.055
_pd_proc_ls_prof_wR_factor 0.08847
_pd_proc_number_of_points 5893
_pd_spec_mounting capillary
_pd_spec_mount_mode transmission
_refine_ls_extinction_method none
_refine_ls_goodness_of_fit_all 1.60
_refine_ls_hydrogen_treatment refall
_refine_ls_matrix_type full
_refine_ls_number_constraints 21
_refine_ls_number_parameters 171
_refine_ls_number_restraints 0
_refine_ls_R_Fsqd_factor 0.01572
_refine_ls_R_I_factor 0.0157
_refine_ls_shift/su_max 0.00
_refine_ls_shift/su_mean 0.00
_refine_ls_structure_factor_coef F
_refine_ls_weighting_details calc
_refine_ls_weighting_scheme sigma
_reflns_d_resolution_high 8.559
_reflns_d_resolution_low 1.934
_reflns_limit_h_max 14
_reflns_limit_h_min 0
_reflns_limit_k_max 5
_reflns_limit_k_min 0
_reflns_limit_l_max 5
_reflns_limit_l_min 0
_reflns_number_total 256
_cod_data_source_file c1ce05362k.txt
_cod_data_source_block Template
_cod_original_cell_volume 3411.593(37)
_cod_database_code 7206402
_pd_proc_ls_prof_r_expected 0.05532

loop_
_symmetry_equiv_pos_as_xyz
'-x, -y, -z'
'-x, -y+1/2, z+1/2'
'-x+1/2, y, z+1/2'
'-x+1/2, y+1/2, -z'
'x, y, z'
'x, y+1/2, -z+1/2'
'x+1/2, -y, -z+1/2'
'x+1/2, -y+1/2, z'

loop_
_atom_site_label
_atom_site_type_symbol
_atom_site_symmetry_multiplicity
_atom_site_fract_x
_atom_site_fract_y
_atom_site_fract_z
_atom_site_occupancy
_atom_site_thermal_displace_type
_atom_site_B_iso_or_equiv
C1 C 8 0.50517(17) 0.26711(41) 0.15388(48) 1 Biso 4.77(17)
C2 C 8 0.46718(17) 0.17863(43) 0.12904(94) 1 Biso 4.77(17)
C3 C 8 0.54065(17) 0.21598(42) 0.24220(45) 1 Biso 4.77(17)
H4 H 8 0.49019(92) 0.3484(19) 0.1970(20) 1 Biso 5.72(20)
H5 H 8 0.52267(90) 0.2911(16) 0.0652(23) 1 Biso 5.72(20)
N6 N 8 0.42344(16) 0.22581(40) 0.11745(93) 1 Biso 4.77(17)
C7 C 8 0.47230(18) 0.05852(42) 0.1241(10) 1 Biso 4.77(17)
C8 C 8 0.57594(17) 0.31019(41) 0.26850(45) 1 Biso 4.77(17)
H9 H 8 0.55894(84) 0.1388(19) 0.1976(21) 1 Biso 5.72(20)
H10 H 8 0.52347(89) 0.1888(17) 0.3318(21) 1 Biso 5.72(20)
C11 C 8 0.38514(17) 0.15606(47) 0.0957(12) 1 Biso 4.77(17)
H12 H 8 0.41876(88) 0.3166(17) 0.1321(22) 1 Biso 5.72(20)
C13 C 8 0.43411(18) -0.01832(43) 0.0955(13) 1 Biso 4.77(17)
H14 H 8 0.50295(96) 0.0182(17) 0.1671(19) 1 Biso 5.72(20)
H15 H 8 0.56837(83) 0.3506(18) 0.3626(21) 1 Biso 5.72(20)
H16 H 8 0.57333(86) 0.3794(20) 0.1939(20) 1 Biso 5.72(20)
H17 H 8 0.61169(95) 0.2692(16) 0.2680(31) 1 Biso 5.72(20)
S18 S 8 0.33196(17) 0.21553(30) 0.07864(63) 1 Biso 4.77(17)
N19 N 8 0.39118(16) 0.03414(41) 0.08856(90) 1 Biso 4.77(17)
O20 O 8 0.43639(26) -0.12829(54) 0.0987(11) 1 Biso 4.77(17)
H21 H 8 0.36274(88) -0.0196(16) 0.0813(23) 1 Biso 5.72(20)
C22 C 8 0.75248(17) 0.52642(43) 0.85965(47) 1 Biso 4.77(17)
C23 C 8 0.71259(17) 0.43874(42) 0.87912(94) 1 Biso 4.77(17)
C24 C 8 0.78884(17) 0.47801(42) 0.77115(44) 1 Biso 4.77(17)
H25 H 8 0.76912(88) 0.5471(16) 0.9512(20) 1 Biso 5.72(20)
H26 H 8 0.73797(91) 0.6100(18) 0.8187(22) 1 Biso 5.72(20)
N27 N 8 0.66876(17) 0.48602(40) 0.89091(95) 1 Biso 4.77(17)
C28 C 8 0.71867(17) 0.31781(42) 0.8915(12) 1 Biso 4.77(17)
C29 C 8 0.82309(17) 0.57668(43) 0.73990(45) 1 Biso 4.77(17)
H30 H 8 0.77173(88) 0.4470(17) 0.6834(21) 1 Biso 5.72(20)
H31 H 8 0.80790(86) 0.4030(18) 0.8166(20) 1 Biso 5.72(20)
C32 C 8 0.63077(17) 0.41614(46) 0.9143(12) 1 Biso 4.77(17)
H33 H 8 0.66452(85) 0.5792(17) 0.8833(35) 1 Biso 5.72(20)
C34 C 8 0.67938(18) 0.23881(42) 0.9049(12) 1 Biso 4.77(17)
H35 H 8 0.75155(98) 0.2777(15) 0.8617(23) 1 Biso 5.72(20)
H36 H 8 0.84774(91) 0.5455(17) 0.6657(19) 1 Biso 5.72(20)
H37 H 8 0.84317(87) 0.6024(20) 0.8252(19) 1 Biso 5.72(20)
H38 H 8 0.80280(86) 0.6548(18) 0.7044(21) 1 Biso 5.72(20)
S39 S 8 0.57794(16) 0.47715(38) 0.93031(54) 1 Biso 4.77(17)
N40 N 8 0.63681(16) 0.29417(41) 0.92004(95) 1 Biso 4.77(17)
O41 O 8 0.68120(28) 0.12665(53) 0.90063(95) 1 Biso 4.77(17)
H42 H 8 0.60854(88) 0.2417(15) 0.9329(24) 1 Biso 5.72(20)

loop_
_atom_type_symbol
_atom_type_number_in_cell
_atom_type_scat_dispersion_real
_atom_type_scat_dispersion_imag
_atom_type_scat_Cromer_Mann_a1
_atom_type_scat_Cromer_Mann_a2
_atom_type_scat_Cromer_Mann_a3
_atom_type_scat_Cromer_Mann_a4
_atom_type_scat_Cromer_Mann_b1
_atom_type_scat_Cromer_Mann_b2
_atom_type_scat_Cromer_Mann_b3
_atom_type_scat_Cromer_Mann_b4
_atom_type_scat_Cromer_Mann_c
_atom_type_scat_source
C 112.0 0.012 0.006 2.31000 20.8439 1.02000 10.2075 1.58860 0.56870 0.86500 51.6512 0.21560 International_Tables_Vol_C
H 160.0 0.000 0.000 0.49300 10.5109 0.32291 26.1257 0.14019 3.14236 0.04081 57.7997 0.00304 International_Tables_Vol_C
N 32.0 0.021 0.011 12.2126 0.00570 3.13220 9.89330 2.01250 28.9975 1.16630 0.58260 -11.529 International_Tables_Vol_C
S 16.0 0.268 0.369 6.90530 1.46790 5.20340 22.2151 1.43790 0.25360 1.58630 56.1720 0.86690 International_Tables_Vol_C
O 16.0 0.034 0.020 3.04850 13.2771 2.28680 5.70110 1.54630 0.32390 0.86700 32.9089 0.25080 International_Tables_Vol_C

loop_
_geom_angle_atom_site_label_1
_geom_angle_atom_site_label_2
_geom_angle_atom_site_label_3
_geom_angle
_geom_angle_site_symmetry_1
_geom_angle_site_symmetry_3
_geom_angle_publ_flag
C23 N27 C32 122.0(4) 1_555 1_555 n
C32 N40 C34 123.5(5) 1_555 1_555 n
C23 C22 C24 112.1(4) 1_555 1_555 n
N27 C23 C22 117.1(4) 1_555 1_555 n
N27 C23 C28 119.3(5) 1_555 1_555 n
C22 C23 C28 123.6(4) 1_555 1_555 n
C22 C24 C29 109.1(4) 1_555 1_555 n
C23 C28 C34 121.0(4) 1_555 1_555 n
S39 C32 N27 120.7(4) 1_555 1_555 n
S39 C32 N40 121.0(4) 1_555 1_555 n
N27 C32 N40 118.3(5) 1_555 1_555 n
O41 C34 N40 119.3(6) 1_555 1_555 n
O41 C34 C28 125.2(6) 1_555 1_555 n
N40 C34 C28 115.5(4) 1_555 1_555 n
C23 N27 H33 118.8(15) 1_555 1_555 n
C32 N27 H33 119.2(15) 1_555 1_555 n
C32 N40 H42 118.6(12) 1_555 1_555 n
C34 N40 H42 117.9(12) 1_555 1_555 n
C23 C22 H25 109.8(12) 1_555 1_555 n
C23 C22 H26 108.2(14) 1_555 1_555 n
C24 C22 H25 109.1(13) 1_555 1_555 n
C24 C22 H26 108.4(13) 1_555 1_555 n
H25 C22 H26 109.3(15) 1_555 1_555 n
C22 C24 H30 109.5(13) 1_555 1_555 n
C22 C24 H31 109.5(12) 1_555 1_555 n
C29 C24 H30 109.0(12) 1_555 1_555 n
C29 C24 H31 109.0(13) 1_555 1_555 n
H30 C24 H31 110.7(16) 1_555 1_555 n
C23 C28 H35 119.2(11) 1_555 1_555 n
C34 C28 H35 117.1(11) 1_555 1_555 n
C24 C29 H36 109.9(11) 1_555 1_555 n
C24 C29 H37 109.9(12) 1_555 1_555 n
C24 C29 H38 107.8(13) 1_555 1_555 n
H36 C29 H37 109.3(18) 1_555 1_555 n
H36 C29 H38 109.3(16) 1_555 1_555 n
H37 C29 H38 110.7(17) 1_555 1_555 n

loop_
_geom_bond_atom_site_label_1
_geom_bond_atom_site_label_2
_geom_bond_distance
_geom_bond_site_symmetry_2
_geom_bond_publ_flag
S(18) C(11) 1.673(7) 1_555 n
O(20) C(13) 1.229(7) 1_555 n
N(6) C(2) 1.366(7) 1_555 n
N(6) C(11) 1.365(7) 1_555 n
N(19) C(11) 1.374(7) 1_555 n
N(19) C(13) 1.365(7) 1_555 n
C(1) C(2) 1.494(7) 1_555 n
C(1) C(3) 1.499(7) 1_555 n
C(2) C(7) 1.349(6) 1_555 n
C(3) C(8) 1.485(7) 1_555 n
C(7) C(13) 1.423(8) 1_555 n
N(6) H(12) 1.03(2) 1_555 n
N(19) H(21) 1.02(2) 1_555 n
C(1) H(4) 1.10(2) 1_555 n
C(1) H(5) 1.11(2) 1_555 n
C(3) H(9) 1.11(2) 1_555 n
C(3) H(10) 1.12(2) 1_555 n
C(7) H(14) 1.09(3) 1_555 n
C(8) H(15) 1.13(2) 1_555 n
C(8) H(16) 1.11(2) 1_555 n
C(8) H(17) 1.12(3) 1_555 n
S(39) C(32) 1.670(7) 1_555 n
O(41) C(34) 1.252(7) 1_555 n
N(27) C(23) 1.369(7) 1_555 n
N(27) C(32) 1.363(8) 1_555 n
N(40) C(32) 1.372(7) 1_555 n
N(40) C(34) 1.378(7) 1_555 n
C(22) C(23) 1.519(7) 1_555 n
C(22) C(24) 1.507(7) 1_555 n
C(23) C(28) 1.366(6) 1_555 n
C(24) C(29) 1.513(7) 1_555 n
C(28) C(34) 1.437(7) 1_555 n
N(27) H(33) 1.05(2) 1_555 n
N(40) H(42) 1.01(2) 1_555 n
C(22) H(25) 1.11(2) 1_555 n
C(22) H(26) 1.11(2) 1_555 n
C(24) H(30) 1.12(2) 1_555 n
C(24) H(31) 1.11(2) 1_555 n
C(28) H(35) 1.09(3) 1_555 n
C(29) H(36) 1.12(2) 1_555 n
C(29) H(37) 1.11(2) 1_555 n
C(29) H(38) 1.12(2) 1_555 n
